data_7156920
loop_
_publ_author_name
'Man, Lucas'
'Copley, Royston C. B.'
'Handlon, Anthony L.'

_publ_section_title
;
 Thermal and photochemical annulation of vinyl azides to
 2-aminoimidazoles.
;
_journal_issue 27
_journal_name_full 'Organic &amp; biomolecular chemistry'
_journal_page_first 6566
_journal_page_last 6569
_journal_paper_doi 10.1039/c9ob01100e
_journal_volume 17
_journal_year 2019
_chemical_formula_moiety 'C10 H17 N3 O2'
_chemical_formula_sum 'C10 H17 N3 O2'
_chemical_formula_weight 211.26
_chemical_name_systematic
; 
Ethyl 2-amino-5-isobutyl-1H-imidazole-4-carboxylate 
;
_space_group_crystal_system monoclinic
_space_group_IT_number 14
_space_group_name_Hall '-P 2yn'
_space_group_name_H-M_alt 'P 1 21/n 1'
_symmetry_space_group_name_Hall '-P 2yn'
_symmetry_space_group_name_H-M 'P 1 21/n 1'
_atom_sites_solution_hydrogens mixed
_atom_sites_solution_primary dual
_atom_sites_solution_secondary difmap
_audit_creation_method SHELXL-2018/3
_audit_update_record
;
2019-04-23 deposited with the CCDC.    2019-06-17 downloaded from the CCDC.
;
_cell_angle_alpha 90
_cell_angle_beta 96.0696(10)
_cell_angle_gamma 90
_cell_formula_units_Z 8
_cell_length_a 9.7186(3)
_cell_length_b 11.7583(4)
_cell_length_c 20.8375(6)
_cell_measurement_reflns_used 9903
_cell_measurement_temperature 150(2)
_cell_measurement_theta_max 66.58
_cell_measurement_theta_min 5.25
_cell_volume 2367.84(13)
_computing_cell_refinement 'APEX3 v2017.3-0 (Bruker AXS Inc., 2017)'
_computing_data_collection 'Bruker Instrument Service v6.2.6'
_computing_data_reduction 'SAINT V8.38A (Bruker AXS Inc., 2017)'
_computing_molecular_graphics 'Bruker XP, PLATON, and CSD Mercury'
_computing_publication_material 'SHELXL, XCIF, and local software'
_computing_structure_refinement 'SHELXL-2018/3 (Sheldrick, 2018)'
_computing_structure_solution 'SHELXT-2018/2 (Sheldrick, 2018)'
_diffrn_ambient_temperature 150(2)
_diffrn_detector_area_resol_mean 7.3910
_diffrn_measured_fraction_theta_full 1.000
_diffrn_measured_fraction_theta_max 1.000
_diffrn_measurement_details
;
Collection strategy, angles in degrees, time in seconds
Scan_type dx 2theta omega phi chi exposure_time width scan_range direction
#=============================================================================
Fast    65.000    0.000    0.000    0.000  54.781   1.000   1.000
Omega   65.000   82.960 -111.941   90.000  54.740  12.800   0.800 210.400 pos
Omega   65.000   70.337 -124.564 -104.000  54.740  10.100   0.800 210.400 pos
Omega   65.000  112.960  -81.941  -36.000  54.740  24.000   0.800 210.400 pos
Omega   65.000  112.960  -81.941 -144.000  54.740  24.000   0.800 210.400 pos
Omega   65.000  -32.188 -227.089 -160.000  54.740   6.000   0.800 210.400 pos
Omega   65.000  112.960  -81.941    0.000  54.740  24.000   0.800 210.400 pos
Omega   65.000  112.960  -81.941  135.000  54.740  24.000   0.800 210.400 pos
Phi     65.000  112.960  -82.540  -70.601  54.781  24.000   0.800 260.800 pos
Omega   65.000  112.960  -81.941   54.000  54.740  24.000   0.800 210.400 pos
Omega   65.000  -55.337 -250.238  180.000  54.740   7.800   0.800 210.400 pos
Omega   65.000  -55.337 -250.238    0.000  54.740   7.800   0.800 210.400 pos
Omega   65.000  112.960  -81.941  108.000  54.740  24.000   0.800 210.400 pos
Omega   65.000   70.337 -124.564   96.000  54.740  10.100   0.800 210.400 pos
Omega   65.000  112.960  -81.941   27.000  54.740  24.000   0.800 210.400 pos
;
_diffrn_measurement_device_type 'Bruker D8 Venture'
_diffrn_measurement_method '\f and \w scans'
_diffrn_orient_matrix_type 'Bruker AXS Inc. convention APEX3'
_diffrn_orient_matrix_UB_11 -1.6971240e-002
_diffrn_orient_matrix_UB_12 5.5345014e-002
_diffrn_orient_matrix_UB_13 3.4740932e-002
_diffrn_orient_matrix_UB_21 2.9391903e-002
_diffrn_orient_matrix_UB_22 -5.8558222e-002
_diffrn_orient_matrix_UB_23 3.3471033e-002
_diffrn_orient_matrix_UB_31 9.7751379e-002
_diffrn_orient_matrix_UB_32 2.7216097e-002
_diffrn_orient_matrix_UB_33 1.3692902e-003
_diffrn_radiation_collimation 'focussed source'
_diffrn_radiation_monochromator mirror
_diffrn_radiation_type CuK\a
_diffrn_radiation_wavelength 1.54178
_diffrn_reflns_av_R_equivalents 0.0456
_diffrn_reflns_av_unetI/netI 0.0290
_diffrn_reflns_Laue_measured_fraction_full 1.000
_diffrn_reflns_Laue_measured_fraction_max 1.000
_diffrn_reflns_limit_h_max 11
_diffrn_reflns_limit_h_min -11
_diffrn_reflns_limit_k_max 13
_diffrn_reflns_limit_k_min -13
_diffrn_reflns_limit_l_max 24
_diffrn_reflns_limit_l_min -24
_diffrn_reflns_number 37770
_diffrn_reflns_point_group_measured_fraction_full 1.000
_diffrn_reflns_point_group_measured_fraction_max 1.000
_diffrn_reflns_theta_full 66.601
_diffrn_reflns_theta_max 66.601
_diffrn_reflns_theta_min 4.267
_diffrn_source_type 'Incoatec microfocus 3.0 (Cu) X-ray Source'
_exptl_absorpt_coefficient_mu 0.688
_exptl_absorpt_correction_T_max 0.9617
_exptl_absorpt_correction_T_min 0.8086
_exptl_absorpt_correction_type numerical
_exptl_absorpt_process_details
; 
SADABS 2016/2: Krause, L., Herbst-Irmer, R., Sheldrick G.M. & Stalke D.,
J. Appl. Cryst. 48 (2015) 3-10
;
_exptl_crystal_colour Colourless
_exptl_crystal_density_diffrn 1.185
_exptl_crystal_description Lath
_exptl_crystal_F_000 912
_exptl_crystal_recrystallization_method 'Re-crystallisation from solvent: Ethanol and water'
_exptl_crystal_size_max 0.593
_exptl_crystal_size_mid 0.180
_exptl_crystal_size_min 0.066
_exptl_transmission_factor_max 1.0000
_exptl_transmission_factor_min 0.6439
_refine_diff_density_max 0.292
_refine_diff_density_min -0.234
_refine_diff_density_rms 0.041
_refine_ls_extinction_method none
_refine_ls_goodness_of_fit_ref 1.040
_refine_ls_hydrogen_treatment mixed
_refine_ls_matrix_type full
_refine_ls_number_parameters 301
_refine_ls_number_reflns 4186
_refine_ls_number_restraints 0
_refine_ls_restrained_S_all 1.040
_refine_ls_R_factor_all 0.0421
_refine_ls_R_factor_gt 0.0396
_refine_ls_shift/su_max 0.001
_refine_ls_shift/su_mean 0.000
_refine_ls_structure_factor_coef Fsqd
_refine_ls_weighting_details 'w=1/[\s^2^(Fo^2^)+(0.0694P)^2^+0.4644P] where P=(Fo^2^+2Fc^2^)/3'
_refine_ls_weighting_scheme calc
_refine_ls_wR_factor_gt 0.1123
_refine_ls_wR_factor_ref 0.1153
_reflns_Friedel_coverage 0.000
_reflns_number_gt 3803
_reflns_number_total 4186
_reflns_threshold_expression 'I > 2\s(I)'
_cod_data_source_file c9ob01100e2.cif
_cod_data_source_block 4g
_cod_depositor_comments 'Adding full bibliography for 7156920--7156921.cif.'
_cod_database_code 7156920
_shelx_shelxl_version_number 2018/3
_shelx_space_group_comment
; 
The symmetry employed for this shelxl refinement is uniquely defined 
by the following loop, which should always be used as a source of 
symmetry information in preference to the above space-group names. 
They are only intended as comments. 
;
_shelx_estimated_absorpt_t_min 0.686
_shelx_estimated_absorpt_t_max 0.956
_computing_data_merging SHELXL

loop_
_space_group_symop_operation_xyz
'x, y, z'
'-x+1/2, y+1/2, -z+1/2'
'-x, -y, -z'
'x-1/2, -y-1/2, z-1/2'

loop_
_atom_site_label
_atom_site_type_symbol
_atom_site_fract_x
_atom_site_fract_y
_atom_site_fract_z
_atom_site_U_iso_or_equiv
_atom_site_adp_type
_atom_site_occupancy
_atom_site_site_symmetry_order
_atom_site_calc_flag
_atom_site_refinement_flags_posn
_atom_site_refinement_flags_adp
N1 N 0.87543(9) 0.70699(8) 0.72830(5) 0.0280(2) Uani 1 1 d . .
H1 H 0.7939(16) 0.7318(12) 0.7325(7) 0.036(3) Uiso 1 1 d . .
C2 C 0.99565(10) 0.75376(9) 0.75481(5) 0.0274(2) Uani 1 1 d . .
N3 N 1.10424(8) 0.69375(8) 0.74268(5) 0.0278(2) Uani 1 1 d . .
C4 C 1.04858(10) 0.60321(9) 0.70460(5) 0.0270(2) Uani 1 1 d . .
C5 C 0.90689(10) 0.61112(9) 0.69537(5) 0.0268(2) Uani 1 1 d . .
N6 N 0.99546(10) 0.85052(9) 0.79184(5) 0.0343(2) Uani 1 1 d . .
H6A H 1.0756(16) 0.8877(13) 0.7966(7) 0.039(4) Uiso 1 1 d . .
H6B H 0.9223(17) 0.8929(15) 0.7789(7) 0.050(4) Uiso 1 1 d . .
C7 C 1.13961(10) 0.51789(9) 0.68138(5) 0.0280(2) Uani 1 1 d . .
O8 O 1.26359(7) 0.51146(7) 0.69689(4) 0.0330(2) Uani 1 1 d . .
O9 O 1.07057(8) 0.44593(7) 0.63950(4) 0.0358(2) Uani 1 1 d . .
C10 C 1.15045(13) 0.35942(11) 0.61063(6) 0.0396(3) Uani 1 1 d . .
H10A H 1.191630 0.305828 0.643929 0.047 Uiso 1 1 calc R U
H10B H 1.225869 0.394583 0.589044 0.047 Uiso 1 1 calc R U
C11 C 1.05086(16) 0.29862(13) 0.56238(7) 0.0513(4) Uani 1 1 d . .
H11A H 1.009866 0.353057 0.530243 0.077 Uiso 1 1 calc R U
H11B H 0.977553 0.263630 0.584571 0.077 Uiso 1 1 calc R U
H11C H 1.100140 0.239473 0.540816 0.077 Uiso 1 1 calc R U
C12 C 0.79634(10) 0.54150(10) 0.65883(6) 0.0318(3) Uani 1 1 d . .
H12A H 0.708970 0.551944 0.678615 0.038 Uiso 1 1 calc R U
H12B H 0.822170 0.460190 0.663043 0.038 Uiso 1 1 calc R U
C13 C 0.77096(12) 0.57155(12) 0.58686(6) 0.0410(3) Uani 1 1 d . .
H13 H 0.861336 0.566289 0.568133 0.049 Uiso 1 1 calc R U
C14 C 0.71671(18) 0.69213(16) 0.57675(8) 0.0622(4) Uani 1 1 d . .
H14A H 0.628964 0.699721 0.595602 0.093 Uiso 1 1 calc R U
H14B H 0.701898 0.708577 0.530430 0.093 Uiso 1 1 calc R U
H14C H 0.784297 0.745849 0.597704 0.093 Uiso 1 1 calc R U
C15 C 0.67266(18) 0.48395(19) 0.55291(8) 0.0708(5) Uani 1 1 d . .
H15A H 0.713896 0.408037 0.558276 0.106 Uiso 1 1 calc R U
H15B H 0.656479 0.502266 0.506844 0.106 Uiso 1 1 calc R U
H15C H 0.584526 0.485325 0.571804 0.106 Uiso 1 1 calc R U
N21 N 0.37630(9) 0.76205(8) 0.72969(5) 0.0271(2) Uani 1 1 d . .
H21 H 0.2974(15) 0.7376(11) 0.7350(6) 0.029(3) Uiso 1 1 d . .
C22 C 0.49821(10) 0.71769(9) 0.75576(5) 0.0270(2) Uani 1 1 d . .
N23 N 0.60480(8) 0.77823(8) 0.74143(5) 0.0275(2) Uani 1 1 d . .
C24 C 0.54565(10) 0.86652(9) 0.70258(5) 0.0270(2) Uani 1 1 d . .
C25 C 0.40400(10) 0.85650(9) 0.69489(5) 0.0264(2) Uani 1 1 d . .
N26 N 0.50173(10) 0.62309(9) 0.79454(5) 0.0337(2) Uani 1 1 d . .
H26A H 0.5809(15) 0.5885(12) 0.7991(6) 0.033(3) Uiso 1 1 d . .
H26B H 0.4302(16) 0.5769(14) 0.7833(7) 0.046(4) Uiso 1 1 d . .
C27 C 0.63269(10) 0.95316(9) 0.67780(5) 0.0288(3) Uani 1 1 d . .
O28 O 0.75697(7) 0.96214(7) 0.69150(4) 0.0353(2) Uani 1 1 d . .
O29 O 0.55854(8) 1.02368(7) 0.63686(4) 0.0371(2) Uani 1 1 d . .
C30 C 0.63161(13) 1.11296(11) 0.60683(7) 0.0414(3) Uani 1 1 d . .
H30A H 0.704991 1.080425 0.582849 0.050 Uiso 1 1 calc R U
H30B H 0.674713 1.166306 0.639803 0.050 Uiso 1 1 calc R U
C31 C 0.52504(16) 1.17304(13) 0.56159(7) 0.0516(4) Uani 1 1 d . .
H31A H 0.453677 1.205207 0.586124 0.077 Uiso 1 1 calc R U
H31B H 0.482482 1.118842 0.529711 0.077 Uiso 1 1 calc R U
H31C H 0.569401 1.234291 0.539406 0.077 Uiso 1 1 calc R U
C32 C 0.28976(10) 0.92153(10) 0.65779(6) 0.0308(3) Uani 1 1 d . .
H32A H 0.311623 1.003714 0.660858 0.037 Uiso 1 1 calc R U
H32B H 0.203154 0.909000 0.677886 0.037 Uiso 1 1 calc R U
C33 C 0.26570(12) 0.88789(12) 0.58617(6) 0.0392(3) Uani 1 1 d . .
H33 H 0.353187 0.902460 0.566210 0.047 Uiso 1 1 calc R U
C34 C 0.22999(16) 0.76262(14) 0.57757(7) 0.0545(4) Uani 1 1 d . .
H34A H 0.306171 0.716409 0.598169 0.082 Uiso 1 1 calc R U
H34B H 0.215430 0.744545 0.531443 0.082 Uiso 1 1 calc R U
H34C H 0.145344 0.746122 0.597564 0.082 Uiso 1 1 calc R U
C35 C 0.15299(18) 0.96208(18) 0.55212(8) 0.0698(5) Uani 1 1 d . .
H35A H 0.066958 0.951184 0.572006 0.105 Uiso 1 1 calc R U
H35B H 0.138159 0.940929 0.506420 0.105 Uiso 1 1 calc R U
H35C H 0.181008 1.042061 0.555933 0.105 Uiso 1 1 calc R U

loop_
_atom_site_aniso_label
_atom_site_aniso_U_11
_atom_site_aniso_U_22
_atom_site_aniso_U_33
_atom_site_aniso_U_23
_atom_site_aniso_U_13
_atom_site_aniso_U_12
N1 0.0126(4) 0.0257(5) 0.0451(5) 0.0015(4) 0.0010(4) 0.0012(3)
C2 0.0155(5) 0.0242(5) 0.0418(6) 0.0026(4) 0.0001(4) -0.0012(4)
N3 0.0152(4) 0.0242(5) 0.0431(5) 0.0005(4) -0.0009(4) -0.0012(3)
C4 0.0174(5) 0.0235(5) 0.0391(6) 0.0020(4) -0.0009(4) -0.0014(4)
C5 0.0176(5) 0.0241(5) 0.0381(6) 0.0043(4) -0.0007(4) -0.0004(4)
N6 0.0184(5) 0.0275(5) 0.0566(6) -0.0059(4) 0.0015(4) -0.0003(4)
C7 0.0193(5) 0.0247(6) 0.0395(6) 0.0033(4) -0.0003(4) -0.0008(4)
O8 0.0179(4) 0.0281(4) 0.0522(5) -0.0013(3) 0.0000(3) 0.0031(3)
O9 0.0248(4) 0.0322(5) 0.0491(5) -0.0090(4) -0.0017(3) 0.0019(3)
C10 0.0367(6) 0.0330(7) 0.0491(7) -0.0058(5) 0.0049(5) 0.0047(5)
C11 0.0582(9) 0.0416(8) 0.0531(8) -0.0123(6) 0.0009(6) -0.0038(6)
C12 0.0177(5) 0.0320(6) 0.0445(6) 0.0003(5) -0.0023(4) -0.0035(4)
C13 0.0277(6) 0.0510(8) 0.0425(7) -0.0013(6) -0.0048(5) 0.0014(5)
C14 0.0623(10) 0.0719(11) 0.0500(8) 0.0140(8) -0.0055(7) 0.0255(8)
C15 0.0548(9) 0.0964(14) 0.0569(9) -0.0155(9) -0.0146(7) -0.0175(9)
N21 0.0124(4) 0.0251(5) 0.0435(5) -0.0015(4) 0.0009(4) -0.0014(3)
C22 0.0167(5) 0.0233(5) 0.0402(6) -0.0035(4) -0.0003(4) 0.0009(4)
N23 0.0147(4) 0.0241(5) 0.0428(5) -0.0010(4) -0.0011(3) 0.0011(3)
C24 0.0175(5) 0.0241(6) 0.0386(6) -0.0021(4) -0.0012(4) 0.0014(4)
C25 0.0184(5) 0.0230(5) 0.0371(6) -0.0044(4) -0.0005(4) 0.0008(4)
N26 0.0180(5) 0.0283(5) 0.0540(6) 0.0056(4) 0.0002(4) 0.0010(4)
C27 0.0200(5) 0.0245(6) 0.0415(6) -0.0033(4) 0.0012(4) 0.0003(4)
O28 0.0188(4) 0.0308(5) 0.0556(5) 0.0010(4) 0.0010(3) -0.0044(3)
O29 0.0255(4) 0.0330(5) 0.0519(5) 0.0100(4) 0.0001(3) -0.0019(3)
C30 0.0393(7) 0.0339(7) 0.0516(7) 0.0074(6) 0.0077(5) -0.0051(5)
C31 0.0579(9) 0.0416(8) 0.0539(8) 0.0115(6) -0.0002(6) -0.0023(6)
C32 0.0181(5) 0.0301(6) 0.0430(6) -0.0013(5) -0.0021(4) 0.0034(4)
C33 0.0288(6) 0.0460(8) 0.0413(7) 0.0005(5) -0.0042(5) 0.0036(5)
C34 0.0549(9) 0.0565(9) 0.0493(8) -0.0126(7) -0.0082(6) -0.0107(7)
C35 0.0604(10) 0.0894(14) 0.0548(9) 0.0049(9) -0.0175(7) 0.0269(9)

loop_
_atom_type_symbol
_atom_type_description
_atom_type_scat_dispersion_real
_atom_type_scat_dispersion_imag
_atom_type_scat_source
C C 0.0181 0.0091 'International Tables Vol C Tables 4.2.6.8 and 6.1.1.4'
H H 0.0000 0.0000 'International Tables Vol C Tables 4.2.6.8 and 6.1.1.4'
N N 0.0311 0.0180 'International Tables Vol C Tables 4.2.6.8 and 6.1.1.4'
O O 0.0492 0.0322 'International Tables Vol C Tables 4.2.6.8 and 6.1.1.4'

loop_
_exptl_crystal_face_index_h
_exptl_crystal_face_index_k
_exptl_crystal_face_index_l
_exptl_crystal_face_perp_dist
0 0 1 0.0330
0 0 -1 0.0290
-1 0 0 0.2910
0 1 0 0.0660
0 -1 -1 0.0710
1 0 -2 0.1550
-1 1 1 0.2480
1 2 1 0.1340
0 1 2 0.0460
1 -1 -2 0.1570
1 1 -2 0.1410
0 1 -2 0.0500
0 -1 2 0.0700

loop_
_geom_angle_atom_site_label_1
_geom_angle_atom_site_label_2
_geom_angle_atom_site_label_3
_geom_angle
_geom_angle_publ_flag
C2 N1 C5 108.02(9) yes
C2 N1 H1 125.9(10) ?
C5 N1 H1 126.1(10) ?
N3 C2 N1 112.24(10) yes
N3 C2 N6 126.89(10) yes
N1 C2 N6 120.82(10) yes
C2 N3 C4 104.28(8) yes
C5 C4 N3 110.43(9) yes
C5 C4 C7 129.54(10) yes
N3 C4 C7 120.03(9) yes
N1 C5 C4 105.01(9) yes
N1 C5 C12 121.29(9) yes
C4 C5 C12 133.70(10) yes
C2 N6 H6A 114.6(9) ?
C2 N6 H6B 110.1(10) ?
H6A N6 H6B 115.0(14) ?
O8 C7 O9 123.11(10) yes
O8 C7 C4 125.10(10) yes
O9 C7 C4 111.79(9) yes
C7 O9 C10 117.35(9) yes
O9 C10 C11 106.07(10) yes
O9 C10 H10A 110.5 ?
C11 C10 H10A 110.5 ?
O9 C10 H10B 110.5 ?
C11 C10 H10B 110.5 ?
H10A C10 H10B 108.7 ?
C10 C11 H11A 109.5 ?
C10 C11 H11B 109.5 ?
H11A C11 H11B 109.5 ?
C10 C11 H11C 109.5 ?
H11A C11 H11C 109.5 ?
H11B C11 H11C 109.5 ?
C5 C12 C13 113.86(10) yes
C5 C12 H12A 108.8 ?
C13 C12 H12A 108.8 ?
C5 C12 H12B 108.8 ?
C13 C12 H12B 108.8 ?
H12A C12 H12B 107.7 ?
C14 C13 C15 111.99(13) yes
C14 C13 C12 111.57(12) yes
C15 C13 C12 108.99(12) yes
C14 C13 H13 108.0 ?
C15 C13 H13 108.0 ?
C12 C13 H13 108.0 ?
C13 C14 H14A 109.5 ?
C13 C14 H14B 109.5 ?
H14A C14 H14B 109.5 ?
C13 C14 H14C 109.5 ?
H14A C14 H14C 109.5 ?
H14B C14 H14C 109.5 ?
C13 C15 H15A 109.5 ?
C13 C15 H15B 109.5 ?
H15A C15 H15B 109.5 ?
C13 C15 H15C 109.5 ?
H15A C15 H15C 109.5 ?
H15B C15 H15C 109.5 ?
C22 N21 C25 108.20(9) yes
C22 N21 H21 126.1(9) ?
C25 N21 H21 125.7(9) ?
N23 C22 N21 112.12(10) yes
N23 C22 N26 126.87(10) yes
N21 C22 N26 120.95(10) yes
C22 N23 C24 104.30(8) yes
C25 C24 N23 110.39(10) yes
C25 C24 C27 129.22(10) yes
N23 C24 C27 120.38(9) yes
N21 C25 C24 104.99(9) yes
N21 C25 C32 120.81(9) yes
C24 C25 C32 134.17(10) yes
C22 N26 H26A 114.3(9) ?
C22 N26 H26B 111.6(10) ?
H26A N26 H26B 113.6(14) ?
O28 C27 O29 123.25(10) yes
O28 C27 C24 125.34(10) yes
O29 C27 C24 111.40(9) yes
C27 O29 C30 117.89(9) yes
O29 C30 C31 105.99(10) yes
O29 C30 H30A 110.5 ?
C31 C30 H30A 110.5 ?
O29 C30 H30B 110.5 ?
C31 C30 H30B 110.5 ?
H30A C30 H30B 108.7 ?
C30 C31 H31A 109.5 ?
C30 C31 H31B 109.5 ?
H31A C31 H31B 109.5 ?
C30 C31 H31C 109.5 ?
H31A C31 H31C 109.5 ?
H31B C31 H31C 109.5 ?
C25 C32 C33 113.51(9) yes
C25 C32 H32A 108.9 ?
C33 C32 H32A 108.9 ?
C25 C32 H32B 108.9 ?
C33 C32 H32B 108.9 ?
H32A C32 H32B 107.7 ?
C35 C33 C34 110.97(13) yes
C35 C33 C32 109.53(11) yes
C34 C33 C32 111.91(11) yes
C35 C33 H33 108.1 ?
C34 C33 H33 108.1 ?
C32 C33 H33 108.1 ?
C33 C34 H34A 109.5 ?
C33 C34 H34B 109.5 ?
H34A C34 H34B 109.5 ?
C33 C34 H34C 109.5 ?
H34A C34 H34C 109.5 ?
H34B C34 H34C 109.5 ?
C33 C35 H35A 109.5 ?
C33 C35 H35B 109.5 ?
H35A C35 H35B 109.5 ?
C33 C35 H35C 109.5 ?
H35A C35 H35C 109.5 ?
H35B C35 H35C 109.5 ?

loop_
_geom_bond_atom_site_label_1
_geom_bond_atom_site_label_2
_geom_bond_distance
_geom_bond_publ_flag
N1 C2 1.3551(14) yes
N1 C5 1.3709(15) yes
N1 H1 0.857(15) ?
C2 N3 1.3159(14) yes
C2 N6 1.3748(15) yes
N3 C4 1.4017(14) yes
C4 C5 1.3733(14) yes
C4 C7 1.4539(15) yes
C5 C12 1.4937(15) yes
N6 H6A 0.890(16) ?
N6 H6B 0.887(17) ?
C7 O8 1.2164(13) yes
C7 O9 1.3430(14) yes
O9 C10 1.4485(14) yes
C10 C11 1.5010(18) yes
C10 H10A 0.9900 ?
C10 H10B 0.9900 ?
C11 H11A 0.9800 ?
C11 H11B 0.9800 ?
C11 H11C 0.9800 ?
C12 C13 1.5351(17) yes
C12 H12A 0.9900 ?
C12 H12B 0.9900 ?
C13 C14 1.519(2) yes
C13 C15 1.527(2) yes
C13 H13 1.0000 ?
C14 H14A 0.9800 ?
C14 H14B 0.9800 ?
C14 H14C 0.9800 ?
C15 H15A 0.9800 ?
C15 H15B 0.9800 ?
C15 H15C 0.9800 ?
N21 C22 1.3546(14) yes
N21 C25 1.3685(15) yes
N21 H21 0.837(14) ?
C22 N23 1.3170(14) yes
C22 N26 1.3731(15) yes
N23 C24 1.4019(14) yes
C24 C25 1.3741(14) yes
C24 C27 1.4534(15) yes
C25 C32 1.4945(14) yes
N26 H26A 0.866(15) ?
N26 H26B 0.894(17) ?
C27 O28 1.2159(13) yes
C27 O29 1.3434(14) yes
O29 C30 1.4463(14) yes
C30 C31 1.5013(19) yes
C30 H30A 0.9900 ?
C30 H30B 0.9900 ?
C31 H31A 0.9800 ?
C31 H31B 0.9800 ?
C31 H31C 0.9800 ?
C32 C33 1.5378(17) yes
C32 H32A 0.9900 ?
C32 H32B 0.9900 ?
C33 C35 1.5165(19) yes
C33 C34 1.519(2) yes
C33 H33 1.0000 ?
C34 H34A 0.9800 ?
C34 H34B 0.9800 ?
C34 H34C 0.9800 ?
C35 H35A 0.9800 ?
C35 H35B 0.9800 ?
C35 H35C 0.9800 ?

loop_
_geom_hbond_atom_site_label_D
_geom_hbond_atom_site_label_H
_geom_hbond_atom_site_label_A
_geom_hbond_distance_DH
_geom_hbond_distance_HA
_geom_hbond_distance_DA
_geom_hbond_angle_DHA
_geom_hbond_site_symmetry_A
_geom_hbond_publ_flag
N1 H1 N23 0.857(15) 1.945(15) 2.8011(12) 176.3(14) . yes
N6 H6A O8 0.890(16) 2.129(16) 3.0006(13) 166.2(13) 2_756 yes
N6 H6B O28 0.887(17) 2.438(17) 3.2313(13) 149.1(13) . yes
N21 H21 N3 0.837(14) 1.970(15) 2.8037(12) 174.2(13) 1_455 yes
N26 H26A O28 0.866(15) 2.160(15) 3.0036(12) 164.5(13) 2_646 yes
N26 H26B O8 0.894(17) 2.416(16) 3.1974(13) 146.1(13) 1_455 yes

loop_
_geom_torsion_atom_site_label_1
_geom_torsion_atom_site_label_2
_geom_torsion_atom_site_label_3
_geom_torsion_atom_site_label_4
_geom_torsion
_geom_torsion_publ_flag
C5 N1 C2 N3 -1.34(13) yes
C5 N1 C2 N6 -178.85(10) yes
N1 C2 N3 C4 1.11(12) yes
N6 C2 N3 C4 178.44(11) yes
C2 N3 C4 C5 -0.50(12) yes
C2 N3 C4 C7 179.78(10) yes
C2 N1 C5 C4 0.93(12) yes
C2 N1 C5 C12 -178.17(10) yes
N3 C4 C5 N1 -0.27(12) yes
C7 C4 C5 N1 179.41(11) yes
N3 C4 C5 C12 178.66(11) yes
C7 C4 C5 C12 -1.7(2) yes
C5 C4 C7 O8 -172.69(11) yes
N3 C4 C7 O8 6.97(17) yes
C5 C4 C7 O9 7.91(17) yes
N3 C4 C7 O9 -172.43(9) yes
O8 C7 O9 C10 -1.90(16) yes
C4 C7 O9 C10 177.52(10) yes
C7 O9 C10 C11 -175.25(10) yes
N1 C5 C12 C13 95.02(13) yes
C4 C5 C12 C13 -83.77(16) yes
C5 C12 C13 C14 -64.28(14) yes
C5 C12 C13 C15 171.54(12) yes
C25 N21 C22 N23 1.26(13) yes
C25 N21 C22 N26 178.61(10) yes
N21 C22 N23 C24 -0.91(12) yes
N26 C22 N23 C24 -178.07(11) yes
C22 N23 C24 C25 0.24(12) yes
C22 N23 C24 C27 179.05(10) yes
C22 N21 C25 C24 -1.02(12) yes
C22 N21 C25 C32 177.30(10) yes
N23 C24 C25 N21 0.48(12) yes
C27 C24 C25 N21 -178.19(11) yes
N23 C24 C25 C32 -177.50(11) yes
C27 C24 C25 C32 3.8(2) yes
C25 C24 C27 O28 172.91(11) yes
N23 C24 C27 O28 -5.65(17) yes
C25 C24 C27 O29 -7.33(17) yes
N23 C24 C27 O29 174.11(9) yes
O28 C27 O29 C30 1.31(17) yes
C24 C27 O29 C30 -178.45(10) yes
C27 O29 C30 C31 176.98(11) yes
N21 C25 C32 C33 -96.04(12) yes
C24 C25 C32 C33 81.69(16) yes
C25 C32 C33 C35 -177.33(12) yes
C25 C32 C33 C34 59.18(14) yes
